data_4318668
loop_
_publ_author_name
'Andr\'es Vega'
'V\'ictor Calvo'
'Jorge Manzur'
'Evgenia Spodine'
'Jean-Yves Saillard'

_publ_section_title
;
 New Dirhenium(III) Compounds Bridged by Carboxylate Ligands:
 N(C4H9)4[Re2(OOCCF3)Cl6] and Re2(OOCCCHCo2(CO)6)4Cl2
;
_journal_name_full 'Inorganic Chemistry'
_journal_page_first 5382
_journal_page_last 5387
_journal_paper_doi 10.1021/ic020234e
_journal_volume 41
_journal_year 2002
_chemical_formula_sum 'C36 H4 Cl2 Co8 O32 Re2'
_chemical_formula_weight 1863.13
_chemical_name_systematic
;
  ?
;
_space_group_IT_number 14
_symmetry_cell_setting monoclinic
_symmetry_space_group_name_Hall '-P 2ybc'
_symmetry_space_group_name_H-M 'P 1 21/c 1'
_atom_sites_solution_hydrogens geom
_atom_sites_solution_primary direct
_atom_sites_solution_secondary difmap
_audit_creation_method SHELXL-97
_cell_angle_alpha 90.00
_cell_angle_beta 96.36(2)
_cell_angle_gamma 90.00
_cell_formula_units_Z 2
_cell_length_a 10.215(3)
_cell_length_b 25.640(7)
_cell_length_c 10.474(3)
_cell_measurement_temperature 293(2)
_cell_volume 2726.4(13)
_computing_structure_refinement 'SHELXL-97 (Sheldrick, 1997)'
_computing_structure_solution 'SHELXS-97 (Sheldrick, 1990)'
_diffrn_ambient_temperature 293(2)
_diffrn_measured_fraction_theta_full 0.975
_diffrn_measured_fraction_theta_max 0.975
_diffrn_radiation_monochromator graphite
_diffrn_radiation_source 'fine-focus sealed tube'
_diffrn_radiation_type MoK\a
_diffrn_radiation_wavelength 0.71073
_diffrn_reflns_av_R_equivalents 0.0397
_diffrn_reflns_av_sigmaI/netI 0.0811
_diffrn_reflns_limit_h_max 12
_diffrn_reflns_limit_h_min 0
_diffrn_reflns_limit_k_max 30
_diffrn_reflns_limit_k_min 0
_diffrn_reflns_limit_l_max 12
_diffrn_reflns_limit_l_min -12
_diffrn_reflns_number 5085
_diffrn_reflns_theta_full 25.00
_diffrn_reflns_theta_max 25.00
_diffrn_reflns_theta_min 1.59
_exptl_absorpt_coefficient_mu 6.976
_exptl_absorpt_correction_T_max 0.5422
_exptl_absorpt_correction_T_min 0.2002
_exptl_crystal_density_diffrn 2.269
_exptl_crystal_density_method 'not measured'
_exptl_crystal_F_000 1752
_exptl_crystal_size_max 0.34
_exptl_crystal_size_mid 0.12
_exptl_crystal_size_min 0.10
_refine_diff_density_max 0.677
_refine_diff_density_min -0.797
_refine_diff_density_rms 0.157
_refine_ls_extinction_method none
_refine_ls_goodness_of_fit_ref 1.049
_refine_ls_hydrogen_treatment mixed
_refine_ls_matrix_type full
_refine_ls_number_parameters 369
_refine_ls_number_reflns 4803
_refine_ls_number_restraints 1
_refine_ls_restrained_S_all 1.049
_refine_ls_R_factor_all 0.0876
_refine_ls_R_factor_gt 0.0450
_refine_ls_shift/su_max 0.002
_refine_ls_shift/su_mean 0.000
_refine_ls_structure_factor_coef Fsqd
_refine_ls_weighting_details 'w=1/[\s^2^(Fo^2^)+(0.0197P)^2^+0.0000P] where P=(Fo^2^+2Fc^2^)/3'
_refine_ls_weighting_scheme calc
_refine_ls_wR_factor_gt 0.0696
_refine_ls_wR_factor_ref 0.0835
_reflns_number_gt 3232
_reflns_number_total 4803
_reflns_threshold_expression >2sigma(I)
_cod_data_source_file ic020234e_2.cif
_cod_data_source_block rewired
_cod_depositor_comments
;
The following automatic conversions were performed:

'_refine_ls_weighting_scheme' value 'calc
w=1/[\s^2^(Fo^2^)+(0.0197P)^2^+0.0000P] where P=(Fo^2^+2Fc^2^)/3' was
changed to 'calc'. New tag '_refine_ls_weighting_details' was
created. The value of the new tag was set to
'w=1/[\s^2^(Fo^2^)+(0.0197P)^2^+0.0000P] where P=(Fo^2^+2Fc^2^)/3'.

Automatic conversion script
Id: cif_fix_values 3143 2015-03-26 13:38:13Z robertas 
;
_cod_database_code 4318668

loop_
_symmetry_equiv_pos_as_xyz
'x, y, z'
'-x, y+1/2, -z+1/2'
'-x, -y, -z'
'x, -y-1/2, z-1/2'

loop_
_atom_site_label
_atom_site_type_symbol
_atom_site_fract_x
_atom_site_fract_y
_atom_site_fract_z
_atom_site_U_iso_or_equiv
_atom_site_adp_type
_atom_site_occupancy
_atom_site_calc_flag
_atom_site_refinement_flags
_atom_site_disorder_assembly
_atom_site_disorder_group
Re Re 0.56661(4) 0.978840(14) 0.43948(4) 0.03134(11) Uani 1 d . . .
O1 O 0.6952(6) 1.0391(2) 0.4625(6) 0.0377(15) Uani 1 d . . .
C1 C 0.6701(9) 1.0784(4) 0.5297(9) 0.039(2) Uani 1 d . . .
O2 O 0.5614(6) 1.0809(2) 0.5831(6) 0.0400(16) Uani 1 d . . .
C2 C 0.7623(9) 1.1209(3) 0.5501(9) 0.039(2) Uani 1 d . . .
C3 C 0.8227(11) 1.1576(4) 0.4864(12) 0.052(3) Uani 1 d . . .
H3 H 0.812(11) 1.169(4) 0.394(11) 0.09(4) Uiso 1 d . . .
Co1 Co 0.94905(13) 1.12319(5) 0.60866(14) 0.0471(4) Uani 1 d . . .
Co2 Co 0.77081(14) 1.18527(5) 0.64658(15) 0.0494(4) Uani 1 d . . .
C4 C 0.9629(11) 1.0832(4) 0.7540(12) 0.061(3) Uani 1 d . . .
O3 O 0.9657(11) 1.0571(4) 0.8415(9) 0.106(4) Uani 1 d . . .
C5 C 1.0151(11) 1.0767(5) 0.5014(11) 0.055(3) Uani 1 d . . .
O4 O 1.0503(8) 1.0482(4) 0.4321(9) 0.082(3) Uani 1 d . . .
C6 C 1.0851(13) 1.1687(5) 0.6303(13) 0.071(4) Uani 1 d . . .
O5 O 1.1661(8) 1.1991(4) 0.6409(9) 0.088(3) Uani 1 d . . .
C7 C 0.7525(12) 1.1669(5) 0.8116(14) 0.070(4) Uani 1 d . . .
O6 O 0.7454(11) 1.1563(4) 0.9153(10) 0.108(4) Uani 1 d . . .
C8 C 0.6049(13) 1.2071(4) 0.5980(12) 0.063(3) Uani 1 d . . .
O7 O 0.5001(9) 1.2192(4) 0.5653(10) 0.103(3) Uani 1 d . . .
C9 C 0.8554(12) 1.2477(5) 0.6675(12) 0.070(4) Uani 1 d . . .
O8 O 0.9074(10) 1.2858(3) 0.6766(12) 0.118(4) Uani 1 d . . .
O9 O 0.6604(6) 0.9435(2) 0.5979(6) 0.0384(16) Uani 1 d . . .
C10 C 0.6215(9) 0.9543(4) 0.7079(9) 0.036(2) Uani 1 d . . .
O10 O 0.5296(6) 0.9864(2) 0.7188(5) 0.0370(15) Uani 1 d . . .
C11 C 0.6764(9) 0.9255(4) 0.8205(9) 0.041(2) Uani 1 d . . .
C12 C 0.7178(10) 0.9284(4) 0.9477(11) 0.049(3) Uani 1 d D . .
H12 H 0.755(9) 0.957(3) 1.004(8) 0.07(4) Uiso 1 d D . .
Co3 Co 0.80362(14) 0.87115(6) 0.86618(14) 0.0492(4) Uani 1 d . . .
Co4 Co 0.57500(15) 0.87898(5) 0.92062(14) 0.0499(4) Uani 1 d . . .
C13 C 0.9589(13) 0.9023(5) 0.8482(12) 0.069(4) Uani 1 d . . .
O11 O 1.0547(10) 0.9229(5) 0.8395(11) 0.132(5) Uani 1 d . . .
C14 C 0.8674(11) 0.8271(4) 0.9919(12) 0.057(3) Uani 1 d . . .
O12 O 0.9094(9) 0.8003(3) 1.0728(8) 0.087(3) Uani 1 d . . .
C15 C 0.7808(14) 0.8296(5) 0.7262(14) 0.076(4) Uani 1 d . . .
O13 O 0.7629(12) 0.8068(4) 0.6330(10) 0.122(4) Uani 1 d . . .
C16 C 0.4468(14) 0.9232(5) 0.9596(14) 0.082(4) Uani 1 d . . .
O14 O 0.3696(10) 0.9512(4) 0.9883(13) 0.131(5) Uani 1 d . . .
C17 C 0.5880(12) 0.8389(5) 1.0670(13) 0.069(4) Uani 1 d . . .
O15 O 0.5905(10) 0.8141(4) 1.1550(8) 0.095(3) Uani 1 d . . .
C18 C 0.4852(13) 0.8390(5) 0.7994(13) 0.071(4) Uani 1 d . . .
O16 O 0.4308(11) 0.8132(4) 0.7221(10) 0.115(4) Uani 1 d . . .
Cl Cl 0.7076(3) 0.93788(12) 0.2904(3) 0.0622(8) Uani 1 d . . .

loop_
_atom_site_aniso_label
_atom_site_aniso_U_11
_atom_site_aniso_U_22
_atom_site_aniso_U_33
_atom_site_aniso_U_23
_atom_site_aniso_U_13
_atom_site_aniso_U_12
Re 0.02814(18) 0.02983(18) 0.03537(19) -0.0013(2) 0.00048(14) 0.0032(2)
O1 0.032(4) 0.035(4) 0.046(4) -0.002(3) 0.001(3) 0.001(3)
C1 0.036(6) 0.037(6) 0.041(6) 0.011(5) -0.004(5) 0.000(5)
O2 0.032(4) 0.035(4) 0.052(4) -0.007(3) 0.001(3) -0.002(3)
C2 0.036(5) 0.028(5) 0.052(6) 0.001(5) -0.004(5) 0.001(4)
C3 0.047(7) 0.051(7) 0.056(8) 0.002(6) -0.001(6) -0.003(5)
Co1 0.0358(8) 0.0498(9) 0.0542(9) 0.0013(7) -0.0017(7) -0.0050(7)
Co2 0.0449(8) 0.0405(8) 0.0618(10) -0.0041(7) 0.0019(7) -0.0074(7)
C4 0.058(8) 0.056(8) 0.067(9) 0.003(7) -0.003(7) 0.001(6)
O3 0.127(9) 0.110(8) 0.082(8) 0.037(6) 0.012(7) 0.019(7)
C5 0.048(7) 0.065(8) 0.049(7) 0.003(6) -0.001(6) -0.004(6)
O4 0.069(6) 0.097(7) 0.081(7) -0.024(6) 0.015(5) 0.005(5)
C6 0.064(9) 0.064(9) 0.082(10) 0.002(7) -0.002(7) -0.002(7)
O5 0.063(6) 0.105(7) 0.096(7) -0.003(6) 0.001(5) -0.039(6)
C7 0.048(8) 0.081(9) 0.082(10) -0.001(8) 0.011(7) -0.006(7)
O6 0.118(9) 0.142(10) 0.068(7) 0.012(7) 0.034(7) -0.012(7)
C8 0.078(9) 0.038(7) 0.071(9) -0.006(6) -0.001(7) 0.009(6)
O7 0.077(7) 0.098(7) 0.124(9) -0.021(6) -0.028(6) 0.039(6)
C9 0.065(8) 0.068(9) 0.080(9) -0.008(7) 0.017(7) -0.006(7)
O8 0.118(9) 0.062(6) 0.182(11) -0.030(7) 0.052(8) -0.055(6)
O9 0.031(4) 0.041(4) 0.042(4) 0.008(3) -0.002(3) 0.004(3)
C10 0.026(5) 0.040(5) 0.044(6) -0.002(5) 0.007(5) -0.001(4)
O10 0.037(4) 0.040(4) 0.033(3) 0.003(3) -0.002(3) 0.009(3)
C11 0.039(6) 0.046(6) 0.037(6) 0.014(5) 0.002(5) 0.015(5)
C12 0.044(6) 0.047(7) 0.054(7) 0.007(6) -0.003(6) 0.001(5)
Co3 0.0505(9) 0.0509(9) 0.0449(9) 0.0052(7) -0.0010(7) 0.0156(7)
Co4 0.0512(9) 0.0453(8) 0.0524(10) 0.0082(7) 0.0025(7) 0.0075(8)
C13 0.065(9) 0.068(8) 0.072(9) 0.031(7) -0.002(7) 0.008(7)
O11 0.081(8) 0.181(12) 0.134(10) 0.037(9) 0.008(7) -0.031(8)
C14 0.054(7) 0.049(7) 0.068(8) 0.006(6) 0.001(6) 0.011(6)
O12 0.108(8) 0.084(6) 0.064(6) 0.027(5) -0.010(5) 0.023(6)
C15 0.094(10) 0.057(8) 0.073(10) -0.003(7) -0.009(8) 0.021(8)
O13 0.157(11) 0.120(9) 0.087(8) -0.038(7) -0.002(8) 0.019(8)
C16 0.084(10) 0.060(9) 0.107(12) 0.027(8) 0.036(9) 0.009(8)
O14 0.100(8) 0.090(8) 0.215(14) 0.010(8) 0.066(9) 0.031(7)
C17 0.063(8) 0.078(9) 0.067(9) 0.012(7) 0.006(7) -0.008(7)
O15 0.115(8) 0.107(8) 0.061(6) 0.035(6) 0.002(6) -0.022(6)
C18 0.074(9) 0.072(9) 0.065(9) 0.012(7) -0.002(7) -0.003(7)
O16 0.119(9) 0.108(9) 0.107(9) -0.001(7) -0.035(7) -0.037(7)
Cl 0.0523(17) 0.083(2) 0.0523(18) -0.0146(15) 0.0105(14) 0.0199(16)

loop_
_atom_type_symbol
_atom_type_description
_atom_type_scat_dispersion_real
_atom_type_scat_dispersion_imag
_atom_type_scat_source
C C 0.0033 0.0016 'International Tables Vol C Tables 4.2.6.8 and 6.1.1.4'
H H 0.0000 0.0000 'International Tables Vol C Tables 4.2.6.8 and 6.1.1.4'
O O 0.0106 0.0060 'International Tables Vol C Tables 4.2.6.8 and 6.1.1.4'
Cl Cl 0.1484 0.1585 'International Tables Vol C Tables 4.2.6.8 and 6.1.1.4'
Co Co 0.3494 0.9721 'International Tables Vol C Tables 4.2.6.8 and 6.1.1.4'
Re Re -1.0185 7.2310 'International Tables Vol C Tables 4.2.6.8 and 6.1.1.4'

loop_
_geom_angle_atom_site_label_1
_geom_angle_atom_site_label_2
_geom_angle_atom_site_label_3
_geom_angle
_geom_angle_site_symmetry_1
_geom_angle_site_symmetry_3
_geom_angle_publ_flag
O2 Re O1 179.8(3) 3_676 . ?
O2 Re O9 89.9(2) 3_676 . ?
O1 Re O9 90.1(2) . . ?
O2 Re O10 89.3(2) 3_676 3_676 ?
O1 Re O10 90.7(2) . 3_676 ?
O9 Re O10 179.2(2) . 3_676 ?
O2 Re Re 90.42(17) 3_676 3_676 ?
O1 Re Re 89.40(17) . 3_676 ?
O9 Re Re 90.86(18) . 3_676 ?
O10 Re Re 88.88(16) 3_676 3_676 ?
O2 Re Cl 91.10(18) 3_676 . ?
O1 Re Cl 89.08(18) . . ?
O9 Re Cl 94.09(19) . . ?
O10 Re Cl 86.20(17) 3_676 . ?
Re Re Cl 174.83(8) 3_676 . ?
C1 O1 Re 120.2(6) . . ?
O1 C1 O2 120.8(8) . . ?
O1 C1 C2 120.9(9) . . ?
O2 C1 C2 118.3(9) . . ?
C1 O2 Re 119.2(6) . 3_676 ?
C3 C2 C1 141.7(10) . . ?
C3 C2 Co2 70.5(6) . . ?
C1 C2 Co2 135.6(7) . . ?
C3 C2 Co1 69.3(6) . . ?
C1 C2 Co1 132.3(7) . . ?
Co2 C2 Co1 79.8(4) . . ?
C2 C3 Co1 70.1(6) . . ?
C2 C3 Co2 69.1(7) . . ?
Co1 C3 Co2 79.7(5) . . ?
C6 Co1 C5 99.7(5) . . ?
C6 Co1 C4 105.6(6) . . ?
C5 Co1 C4 98.5(5) . . ?
C6 Co1 C3 103.7(5) . . ?
C5 Co1 C3 99.0(5) . . ?
C4 Co1 C3 142.6(5) . . ?
C6 Co1 C2 140.7(5) . . ?
C5 Co1 C2 101.8(4) . . ?
C4 Co1 C2 103.3(5) . . ?
C3 Co1 C2 40.6(4) . . ?
C6 Co1 Co2 97.6(4) . . ?
C5 Co1 Co2 148.0(4) . . ?
C4 Co1 Co2 102.5(4) . . ?
C3 Co1 Co2 50.5(4) . . ?
C2 Co1 Co2 50.0(3) . . ?
C8 Co2 C7 99.0(6) . . ?
C8 Co2 C9 100.3(5) . . ?
C7 Co2 C9 102.1(6) . . ?
C8 Co2 C2 97.6(4) . . ?
C7 Co2 C2 105.8(5) . . ?
C9 Co2 C2 143.8(5) . . ?
C8 Co2 C3 101.9(5) . . ?
C7 Co2 C3 142.2(5) . . ?
C9 Co2 C3 104.7(5) . . ?
C2 Co2 C3 40.5(4) . . ?
C8 Co2 Co1 146.8(4) . . ?
C7 Co2 Co1 98.1(4) . . ?
C9 Co2 Co1 103.7(4) . . ?
C2 Co2 Co1 50.2(3) . . ?
C3 Co2 Co1 49.8(3) . . ?
O3 C4 Co1 176.4(12) . . ?
O4 C5 Co1 176.8(11) . . ?
O5 C6 Co1 176.5(12) . . ?
O6 C7 Co2 177.5(12) . . ?
O7 C8 Co2 177.6(11) . . ?
O8 C9 Co2 177.9(13) . . ?
C10 O9 Re 118.0(6) . . ?
O10 C10 O9 121.8(9) . . ?
O10 C10 C11 118.8(8) . . ?
O9 C10 C11 119.2(8) . . ?
C10 O10 Re 120.5(6) . 3_676 ?
C12 C11 C10 145.4(10) . . ?
C12 C11 Co3 70.5(6) . . ?
C10 C11 Co3 139.3(7) . . ?
C12 C11 Co4 68.4(6) . . ?
C10 C11 Co4 124.4(7) . . ?
Co3 C11 Co4 79.0(3) . . ?
C11 C12 Co4 70.8(6) . . ?
C11 C12 Co3 68.7(6) . . ?
Co4 C12 Co3 79.1(4) . . ?
C14 Co3 C13 95.9(5) . . ?
C14 Co3 C15 103.2(5) . . ?
C13 Co3 C15 102.3(6) . . ?
C14 Co3 C11 144.4(5) . . ?
C13 Co3 C11 103.3(5) . . ?
C15 Co3 C11 101.6(5) . . ?
C14 Co3 C12 107.1(5) . . ?
C13 Co3 C12 98.9(5) . . ?
C15 Co3 C12 140.7(5) . . ?
C11 Co3 C12 40.8(4) . . ?
C14 Co3 Co4 99.0(4) . . ?
C13 Co3 Co4 148.4(4) . . ?
C15 Co3 Co4 101.2(5) . . ?
C11 Co3 Co4 51.0(3) . . ?
C12 Co3 Co4 50.0(3) . . ?
C18 Co4 C16 101.0(7) . . ?
C18 Co4 C17 104.7(6) . . ?
C16 Co4 C17 98.6(6) . . ?
C18 Co4 C12 142.6(5) . . ?
C16 Co4 C12 96.3(5) . . ?
C17 Co4 C12 105.1(5) . . ?
C18 Co4 C11 103.1(5) . . ?
C16 Co4 C11 100.2(5) . . ?
C17 Co4 C11 142.5(5) . . ?
C12 Co4 C11 40.8(4) . . ?
C18 Co4 Co3 102.2(4) . . ?
C16 Co4 Co3 145.8(4) . . ?
C17 Co4 Co3 99.5(4) . . ?
C12 Co4 Co3 50.9(3) . . ?
C11 Co4 Co3 50.0(3) . . ?
O11 C13 Co3 177.9(14) . . ?
O12 C14 Co3 178.4(11) . . ?
O13 C15 Co3 174.7(12) . . ?
O14 C16 Co4 177.4(15) . . ?
O15 C17 Co4 177.1(12) . . ?
O16 C18 Co4 178.6(14) . . ?

loop_
_geom_bond_atom_site_label_1
_geom_bond_atom_site_label_2
_geom_bond_distance
_geom_bond_site_symmetry_2
_geom_bond_publ_flag
Re O2 2.010(6) 3_676 ?
Re O1 2.025(6) . ?
Re O9 2.035(6) . ?
Re O10 2.036(6) 3_676 ?
Re Re 2.2403(9) 3_676 ?
Re Cl 2.473(3) . ?
O1 C1 1.270(10) . ?
C1 O2 1.299(10) . ?
C1 C2 1.442(12) . ?
O2 Re 2.010(6) 3_676 ?
C2 C3 1.342(13) . ?
C2 Co2 1.932(9) . ?
C2 Co1 1.939(9) . ?
C3 Co1 1.928(12) . ?
C3 Co2 1.949(12) . ?
Co1 C6 1.810(13) . ?
Co1 C5 1.818(12) . ?
Co1 C4 1.827(13) . ?
Co1 Co2 2.483(2) . ?
Co2 C8 1.805(13) . ?
Co2 C7 1.821(14) . ?
Co2 C9 1.820(13) . ?
C4 O3 1.134(13) . ?
C5 O4 1.117(12) . ?
C6 O5 1.132(13) . ?
C7 O6 1.130(14) . ?
C8 O7 1.130(13) . ?
C9 O8 1.112(13) . ?
O9 C10 1.289(10) . ?
C10 O10 1.265(10) . ?
C10 C11 1.450(12) . ?
O10 Re 2.036(6) 3_676 ?
C11 C12 1.354(13) . ?
C11 Co3 1.930(9) . ?
C11 Co4 1.959(9) . ?
C12 Co4 1.929(11) . ?
C12 Co3 1.953(11) . ?
Co3 C14 1.801(12) . ?
Co3 C13 1.804(14) . ?
Co3 C15 1.806(14) . ?
Co3 Co4 2.473(2) . ?
Co4 C18 1.803(14) . ?
Co4 C16 1.813(14) . ?
Co4 C17 1.838(13) . ?
C13 O11 1.125(13) . ?
C14 O12 1.139(12) . ?
C15 O13 1.135(14) . ?
C16 O14 1.131(13) . ?
C17 O15 1.118(13) . ?
C18 O16 1.139(14) . ?

loop_
_geom_torsion_atom_site_label_1
_geom_torsion_atom_site_label_2
_geom_torsion_atom_site_label_3
_geom_torsion_atom_site_label_4
_geom_torsion
_geom_torsion_site_symmetry_1
_geom_torsion_site_symmetry_2
_geom_torsion_site_symmetry_3
_geom_torsion_site_symmetry_4
_geom_torsion_publ_flag
O2 Re O1 C1 11(68) 3_676 . . . ?
O9 Re O1 C1 -90.4(7) . . . . ?
O10 Re O1 C1 89.4(7) 3_676 . . . ?
Re Re O1 C1 0.5(6) 3_676 . . . ?
Cl Re O1 C1 175.5(6) . . . . ?
Re O1 C1 O2 -0.9(11) . . . . ?
Re O1 C1 C2 178.2(6) . . . . ?
O1 C1 O2 Re 0.9(11) . . . 3_676 ?
C2 C1 O2 Re -178.3(6) . . . 3_676 ?
O1 C1 C2 C3 61.3(18) . . . . ?
O2 C1 C2 C3 -119.6(14) . . . . ?
O1 C1 C2 Co2 -177.2(7) . . . . ?
O2 C1 C2 Co2 1.9(15) . . . . ?
O1 C1 C2 Co1 -51.1(14) . . . . ?
O2 C1 C2 Co1 128.0(9) . . . . ?
C1 C2 C3 Co1 -133.0(14) . . . . ?
Co2 C2 C3 Co1 86.2(3) . . . . ?
C1 C2 C3 Co2 140.8(14) . . . . ?
Co1 C2 C3 Co2 -86.2(3) . . . . ?
C2 C3 Co1 C6 -160.0(7) . . . . ?
Co2 C3 Co1 C6 -88.7(5) . . . . ?
C2 C3 Co1 C5 97.7(7) . . . . ?
Co2 C3 Co1 C5 169.0(4) . . . . ?
C2 C3 Co1 C4 -19.2(11) . . . . ?
Co2 C3 Co1 C4 52.1(9) . . . . ?
Co2 C3 Co1 C2 71.3(6) . . . . ?
C2 C3 Co1 Co2 -71.3(6) . . . . ?
C3 C2 Co1 C6 31.6(11) . . . . ?
C1 C2 Co1 C6 173.9(10) . . . . ?
Co2 C2 Co1 C6 -41.2(9) . . . . ?
C3 C2 Co1 C5 -90.1(7) . . . . ?
C1 C2 Co1 C5 52.2(11) . . . . ?
Co2 C2 Co1 C5 -162.9(4) . . . . ?
C3 C2 Co1 C4 168.1(7) . . . . ?
C1 C2 Co1 C4 -49.6(11) . . . . ?
Co2 C2 Co1 C4 95.3(5) . . . . ?
C1 C2 Co1 C3 142.3(13) . . . . ?
Co2 C2 Co1 C3 -72.8(6) . . . . ?
C3 C2 Co1 Co2 72.8(6) . . . . ?
C1 C2 Co1 Co2 -144.9(12) . . . . ?
C3 C2 Co2 C8 99.6(7) . . . . ?
C1 C2 Co2 C8 -46.4(11) . . . . ?
Co1 C2 Co2 C8 171.0(4) . . . . ?
C3 C2 Co2 C7 -158.8(7) . . . . ?
C1 C2 Co2 C7 55.2(11) . . . . ?
Co1 C2 Co2 C7 -87.4(5) . . . . ?
C3 C2 Co2 C9 -19.6(11) . . . . ?
C1 C2 Co2 C9 -165.6(10) . . . . ?
Co1 C2 Co2 C9 51.8(9) . . . . ?
C1 C2 Co2 C3 -145.9(13) . . . . ?
Co1 C2 Co2 C3 71.5(6) . . . . ?
C3 C2 Co2 Co1 -71.5(6) . . . . ?
C1 C2 Co2 Co1 142.6(12) . . . . ?
C2 C3 Co2 C8 -87.6(7) . . . . ?
Co1 C3 Co2 C8 -160.2(4) . . . . ?
C2 C3 Co2 C7 34.5(11) . . . . ?
Co1 C3 Co2 C7 -38.0(9) . . . . ?
C2 C3 Co2 C9 168.2(7) . . . . ?
Co1 C3 Co2 C9 95.7(5) . . . . ?
Co1 C3 Co2 C2 -72.5(6) . . . . ?
C2 C3 Co2 Co1 72.5(6) . . . . ?
C6 Co1 Co2 C8 138.7(8) . . . . ?
C5 Co1 Co2 C8 16.5(10) . . . . ?
C4 Co1 Co2 C8 -113.3(8) . . . . ?
C3 Co1 Co2 C8 37.3(8) . . . . ?
C2 Co1 Co2 C8 -16.4(8) . . . . ?
C6 Co1 Co2 C7 -101.0(6) . . . . ?
C5 Co1 Co2 C7 136.8(8) . . . . ?
C4 Co1 Co2 C7 7.0(5) . . . . ?
C3 Co1 Co2 C7 157.6(6) . . . . ?
C2 Co1 Co2 C7 103.9(6) . . . . ?
C6 Co1 Co2 C9 3.6(6) . . . . ?
C5 Co1 Co2 C9 -118.6(8) . . . . ?
C4 Co1 Co2 C9 111.6(6) . . . . ?
C3 Co1 Co2 C9 -97.8(6) . . . . ?
C2 Co1 Co2 C9 -151.5(6) . . . . ?
C6 Co1 Co2 C2 155.1(6) . . . . ?
C5 Co1 Co2 C2 32.9(8) . . . . ?
C4 Co1 Co2 C2 -96.9(5) . . . . ?
C3 Co1 Co2 C2 53.7(5) . . . . ?
C6 Co1 Co2 C3 101.4(6) . . . . ?
C5 Co1 Co2 C3 -20.8(8) . . . . ?
C4 Co1 Co2 C3 -150.6(6) . . . . ?
C2 Co1 Co2 C3 -53.7(5) . . . . ?
C6 Co1 C4 O3 -180(100) . . . . ?
C5 Co1 C4 O3 -77(18) . . . . ?
C3 Co1 C4 O3 40(18) . . . . ?
C2 Co1 C4 O3 27(18) . . . . ?
Co2 Co1 C4 O3 78(18) . . . . ?
C6 Co1 C5 O4 -135(20) . . . . ?
C4 Co1 C5 O4 118(20) . . . . ?
C3 Co1 C5 O4 -29(20) . . . . ?
C2 Co1 C5 O4 12(20) . . . . ?
Co2 Co1 C5 O4 -13(20) . . . . ?
C5 Co1 C6 O5 116(20) . . . . ?
C4 Co1 C6 O5 -142(20) . . . . ?
C3 Co1 C6 O5 14(20) . . . . ?
C2 Co1 C6 O5 -6(20) . . . . ?
Co2 Co1 C6 O5 -37(20) . . . . ?
C8 Co2 C7 O6 -139(31) . . . . ?
C9 Co2 C7 O6 -37(32) . . . . ?
C2 Co2 C7 O6 120(31) . . . . ?
C3 Co2 C7 O6 98(32) . . . . ?
Co1 Co2 C7 O6 69(32) . . . . ?
C7 Co2 C8 O7 -103(29) . . . . ?
C9 Co2 C8 O7 153(29) . . . . ?
C2 Co2 C8 O7 5(29) . . . . ?
C3 Co2 C8 O7 46(29) . . . . ?
Co1 Co2 C8 O7 17(29) . . . . ?
C8 Co2 C9 O8 -86(35) . . . . ?
C7 Co2 C9 O8 172(35) . . . . ?
C2 Co2 C9 O8 32(35) . . . . ?
C3 Co2 C9 O8 19(35) . . . . ?
Co1 Co2 C9 O8 71(35) . . . . ?
O2 Re O9 C10 -90.6(6) 3_676 . . . ?
O1 Re O9 C10 89.3(6) . . . . ?
O10 Re O9 C10 -72(17) 3_676 . . . ?
Re Re O9 C10 -0.1(6) 3_676 . . . ?
Cl Re O9 C10 178.3(6) . . . . ?
Re O9 C10 O10 -1.2(11) . . . . ?
Re O9 C10 C11 173.3(6) . . . . ?
O9 C10 O10 Re 2.2(11) . . . 3_676 ?
C11 C10 O10 Re -172.3(6) . . . 3_676 ?
O10 C10 C11 C12 -42(2) . . . . ?
O9 C10 C11 C12 142.9(15) . . . . ?
O10 C10 C11 Co3 175.8(8) . . . . ?
O9 C10 C11 Co3 1.1(16) . . . . ?
O10 C10 C11 Co4 59.6(12) . . . . ?
O9 C10 C11 Co4 -115.1(9) . . . . ?
C10 C11 C12 Co4 119.9(16) . . . . ?
Co3 C11 C12 Co4 -85.5(3) . . . . ?
C10 C11 C12 Co3 -154.6(16) . . . . ?
Co4 C11 C12 Co3 85.5(3) . . . . ?
C12 C11 Co3 C14 32.5(11) . . . . ?
C10 C11 Co3 C14 -169.4(10) . . . . ?
Co4 C11 Co3 C14 -38.3(9) . . . . ?
C12 C11 Co3 C13 -88.3(7) . . . . ?
C10 C11 Co3 C13 69.8(12) . . . . ?
Co4 C11 Co3 C13 -159.1(5) . . . . ?
C12 C11 Co3 C15 165.9(7) . . . . ?
C10 C11 Co3 C15 -36.0(12) . . . . ?
Co4 C11 Co3 C15 95.1(5) . . . . ?
C10 C11 Co3 C12 158.1(15) . . . . ?
Co4 C11 Co3 C12 -70.8(6) . . . . ?
C12 C11 Co3 Co4 70.8(6) . . . . ?
C10 C11 Co3 Co4 -131.1(12) . . . . ?
C11 C12 Co3 C14 -160.9(6) . . . . ?
Co4 C12 Co3 C14 -87.4(5) . . . . ?
C11 C12 Co3 C13 100.0(7) . . . . ?
Co4 C12 Co3 C13 173.5(4) . . . . ?
C11 C12 Co3 C15 -22.1(11) . . . . ?
Co4 C12 Co3 C15 51.4(9) . . . . ?
Co4 C12 Co3 C11 73.5(6) . . . . ?
C11 C12 Co3 Co4 -73.5(6) . . . . ?
C11 C12 Co4 C18 19.1(11) . . . . ?
Co3 C12 Co4 C18 -51.9(9) . . . . ?
C11 C12 Co4 C16 -98.4(7) . . . . ?
Co3 C12 Co4 C16 -169.4(5) . . . . ?
C11 C12 Co4 C17 161.0(7) . . . . ?
Co3 C12 Co4 C17 90.0(5) . . . . ?
Co3 C12 Co4 C11 -71.0(6) . . . . ?
C11 C12 Co4 Co3 71.0(6) . . . . ?
C12 C11 Co4 C18 -168.2(7) . . . . ?
C10 C11 Co4 C18 48.4(9) . . . . ?
Co3 C11 Co4 C18 -95.0(5) . . . . ?
C12 C11 Co4 C16 87.8(8) . . . . ?
C10 C11 Co4 C16 -55.6(10) . . . . ?
Co3 C11 Co4 C16 161.0(6) . . . . ?
C12 C11 Co4 C17 -31.2(11) . . . . ?
C10 C11 Co4 C17 -174.5(9) . . . . ?
Co3 C11 Co4 C17 42.1(9) . . . . ?
C10 C11 Co4 C12 -143.3(12) . . . . ?
Co3 C11 Co4 C12 73.3(6) . . . . ?
C12 C11 Co4 Co3 -73.3(6) . . . . ?
C10 C11 Co4 Co3 143.4(10) . . . . ?
C14 Co3 Co4 C18 -104.4(5) . . . . ?
C13 Co3 Co4 C18 138.4(8) . . . . ?
C15 Co3 Co4 C18 1.1(6) . . . . ?
C11 Co3 Co4 C18 97.0(6) . . . . ?
C12 Co3 Co4 C18 150.7(6) . . . . ?
C14 Co3 Co4 C16 123.9(9) . . . . ?
C13 Co3 Co4 C16 6.7(12) . . . . ?
C15 Co3 Co4 C16 -130.6(9) . . . . ?
C11 Co3 Co4 C16 -34.7(9) . . . . ?
C12 Co3 Co4 C16 19.0(9) . . . . ?
C14 Co3 Co4 C17 3.0(6) . . . . ?
C13 Co3 Co4 C17 -114.2(9) . . . . ?
C15 Co3 Co4 C17 108.5(6) . . . . ?
C11 Co3 Co4 C17 -155.6(6) . . . . ?
C12 Co3 Co4 C17 -101.9(6) . . . . ?
C14 Co3 Co4 C12 104.9(6) . . . . ?
C13 Co3 Co4 C12 -12.3(9) . . . . ?
C15 Co3 Co4 C12 -149.7(6) . . . . ?
C11 Co3 Co4 C12 -53.7(5) . . . . ?
C14 Co3 Co4 C11 158.6(5) . . . . ?
C13 Co3 Co4 C11 41.4(8) . . . . ?
C15 Co3 Co4 C11 -96.0(6) . . . . ?
C12 Co3 Co4 C11 53.7(5) . . . . ?
C14 Co3 C13 O11 -94(34) . . . . ?
C15 Co3 C13 O11 161(34) . . . . ?
C11 Co3 C13 O11 55(34) . . . . ?
C12 Co3 C13 O11 14(34) . . . . ?
Co4 Co3 C13 O11 24(35) . . . . ?
C13 Co3 C14 O12 43(40) . . . . ?
C15 Co3 C14 O12 147(40) . . . . ?
C11 Co3 C14 O12 -80(40) . . . . ?
C12 Co3 C14 O12 -58(40) . . . . ?
Co4 Co3 C14 O12 -109(40) . . . . ?
C14 Co3 C15 O13 179(100) . . . . ?
C13 Co3 C15 O13 -82(16) . . . . ?
C11 Co3 C15 O13 25(16) . . . . ?
C12 Co3 C15 O13 39(17) . . . . ?
Co4 Co3 C15 O13 77(16) . . . . ?
C18 Co4 C16 O14 159(26) . . . . ?
C17 Co4 C16 O14 52(27) . . . . ?
C12 Co4 C16 O14 -54(27) . . . . ?
C11 Co4 C16 O14 -95(26) . . . . ?
Co3 Co4 C16 O14 -69(27) . . . . ?
C18 Co4 C17 O15 -48(25) . . . . ?
C16 Co4 C17 O15 56(25) . . . . ?
C12 Co4 C17 O15 155(25) . . . . ?
C11 Co4 C17 O15 176(100) . . . . ?
Co3 Co4 C17 O15 -153(25) . . . . ?
C16 Co4 C18 O16 169(100) . . . . ?
C17 Co4 C18 O16 -89(49) . . . . ?
C12 Co4 C18 O16 53(50) . . . . ?
C11 Co4 C18 O16 65(49) . . . . ?
Co3 Co4 C18 O16 14(49) . . . . ?
